data_7057986
loop_
_publ_author_name
'Zeisel, Lukas'
'Szimhardt, Norbert'
'Wurzenberger, Maximilian H. H.'
'Klap\"otke, Thomas M.'
'Stierstorfer, J\"org'

_publ_section_title
;
 2-Methyl-substituted monotetrazoles in copper(ii) perchlorate complexes:
 manipulating coordination chemistry and derived energetic properties
;
_journal_issue 2
_journal_name_full 'New Journal of Chemistry'
_journal_page_first 609
_journal_paper_doi 10.1039/C8NJ05375H
_journal_volume 43
_journal_year 2019
_chemical_formula_sum 'C8 H20 Cl2 Cu N16 O10'
_chemical_formula_weight 634.84
_chemical_name_common 'diaqua tetrakis(2-methyltetrazolyl) copper(II) diperchlorate'
_chemical_name_systematic
;
diaqua tetrakis(2-methyltetrazolyl) copper(II) diperchlorate
;
_space_group_IT_number 14
_space_group_name_Hall '-P 2yn'
_space_group_name_H-M_alt 'P 1 21/n 1'
_symmetry_cell_setting monoclinic
_symmetry_Int_Tables_number 14
_symmetry_space_group_name_Hall '-P 2yn'
_symmetry_space_group_name_H-M 'P 1 21/n 1'
_atom_sites_solution_hydrogens mixed
_audit_block_doi 10.5517/ccdc.csd.cc2036dr
_audit_creation_date
;
'Fri Mar 24 16:12:05 2017'
;
_audit_creation_method SHELXL-2013
_audit_update_record
;
2018-11-20 deposited with the CCDC.
2018-11-26 downloaded from the CCDC.
;
_cell_angle_alpha 90
_cell_angle_beta 95.303(3)
_cell_angle_gamma 90
_cell_formula_units_Z 2
_cell_length_a 7.9548(3)
_cell_length_b 14.4157(6)
_cell_length_c 10.8494(4)
_cell_measurement_reflns_used 2318
_cell_measurement_temperature 173(2)
_cell_measurement_theta_max 26.9430
_cell_measurement_theta_min 4.7030
_cell_volume 1238.82(8)
_computing_cell_refinement
;
CrysAlisPro, Agilent Technologies,
Version 1.171.37.33 (release 27-03-2014 CrysAlis171 .NET)
(compiled Mar 27 2014,17:12:48)
;
_computing_data_collection
;
CrysAlisPro, Agilent Technologies,
Version 1.171.37.33 (release 27-03-2014 CrysAlis171 .NET)
(compiled Mar 27 2014,17:12:48)
;
_computing_data_reduction
;
CrysAlisPro, Agilent Technologies,
Version 1.171.37.33 (release 27-03-2014 CrysAlis171 .NET)
(compiled Mar 27 2014,17:12:48)
;
_computing_molecular_graphics 'Diamond 2'
_computing_publication_material 'WINGX Version 2013.3'
_computing_structure_refinement 'SHELXL-2013 (Sheldrick, 2013)'
_computing_structure_solution SIR-92
_diffrn_ambient_temperature 173(2)
_diffrn_detector 'CCD plate'
_diffrn_detector_area_resol_mean 15.9809
_diffrn_detector_type Sapphire3
_diffrn_measured_fraction_theta_full 0.995
_diffrn_measured_fraction_theta_max 0.995
_diffrn_measurement_details
;
#__ type_ start__ end____ width___ exp.time_
  1 omega  -89.00   38.00   1.0000   20.0000
omega____ theta____ kappa____ phi______ frames
    -      -28.6994  -19.0000  -30.0000 127

#__ type_ start__ end____ width___ exp.time_
  2 omega  -99.00  -28.00   1.0000   20.0000
omega____ theta____ kappa____ phi______ frames
    -      -28.6994  -57.0000  120.0000 71

#__ type_ start__ end____ width___ exp.time_
  3 omega -109.00  -73.00   1.0000   20.0000
omega____ theta____ kappa____ phi______ frames
    -      -28.6994 -179.0000    0.0000 36

#__ type_ start__ end____ width___ exp.time_
  4 omega  -87.00  -11.00   1.0000   20.0000
omega____ theta____ kappa____ phi______ frames
    -      -28.6994  131.0000  154.0000 76

#__ type_ start__ end____ width___ exp.time_
  5 omega  -24.00   72.00   1.0000   20.0000
omega____ theta____ kappa____ phi______ frames
    -       29.7932  -99.0000    0.0000 96

#__ type_ start__ end____ width___ exp.time_
  6 omega   38.00   89.00   1.0000   20.0000
omega____ theta____ kappa____ phi______ frames
    -       29.7932 -179.0000    0.0000 51

;
_diffrn_measurement_device 'four-circle diffractometer'
_diffrn_measurement_device_type 'Xcalibur, Sapphire3'
_diffrn_measurement_method '\w scans'
_diffrn_orient_matrix_UB_11 0.0116235000
_diffrn_orient_matrix_UB_12 0.0239400000
_diffrn_orient_matrix_UB_13 -0.0557110000
_diffrn_orient_matrix_UB_21 0.0041071000
_diffrn_orient_matrix_UB_22 -0.0429806000
_diffrn_orient_matrix_UB_23 -0.0313964000
_diffrn_orient_matrix_UB_31 -0.0886773000
_diffrn_orient_matrix_UB_32 0.0011692000
_diffrn_orient_matrix_UB_33 -0.0149008000
_diffrn_radiation_monochromator graphite
_diffrn_radiation_probe x-ray
_diffrn_radiation_type MoK\a
_diffrn_radiation_wavelength 0.71073
_diffrn_reflns_av_R_equivalents 0.0401
_diffrn_reflns_av_sigmaI/netI 0.0784
_diffrn_reflns_av_unetI/netI 0.0392
_diffrn_reflns_Laue_measured_fraction_full 0.995
_diffrn_reflns_Laue_measured_fraction_max 0.995
_diffrn_reflns_limit_h_max 9
_diffrn_reflns_limit_h_min -9
_diffrn_reflns_limit_k_max 17
_diffrn_reflns_limit_k_min -14
_diffrn_reflns_limit_l_max 13
_diffrn_reflns_limit_l_min -12
_diffrn_reflns_number 9189
_diffrn_reflns_point_group_measured_fraction_full 0.995
_diffrn_reflns_point_group_measured_fraction_max 0.995
_diffrn_reflns_theta_full 25.242
_diffrn_reflns_theta_max 25.991
_diffrn_reflns_theta_min 4.367
_diffrn_source 'Enhance (Mo) X-ray Source'
_exptl_absorpt_coefficient_mu 1.175
_exptl_absorpt_correction_T_max 1.00000
_exptl_absorpt_correction_T_min 0.91989
_exptl_absorpt_correction_type multi-scan
_exptl_absorpt_process_details
;
CrysAlisPro, Agilent Technologies,
Version 1.171.37.33 (release 27-03-2014 CrysAlis171 .NET)
(compiled Mar 27 2014,17:12:48)
Empirical absorption correction using spherical harmonics,
 implemented in SCALE3 ABSPACK scaling algorithm. 
;
_exptl_crystal_colour blue
_exptl_crystal_density_diffrn 1.702
_exptl_crystal_description plate
_exptl_crystal_F_000 646
_exptl_crystal_size_max 0.310
_exptl_crystal_size_mid 0.210
_exptl_crystal_size_min 0.080
_refine_diff_density_max 0.788
_refine_diff_density_min -0.497
_refine_diff_density_rms 0.075
_refine_ls_extinction_method none
_refine_ls_goodness_of_fit_ref 1.048
_refine_ls_hydrogen_treatment mixed
_refine_ls_matrix_type full
_refine_ls_number_parameters 187
_refine_ls_number_reflns 2417
_refine_ls_number_restraints 0
_refine_ls_restrained_S_all 1.048
_refine_ls_R_factor_all 0.0554
_refine_ls_R_factor_gt 0.0412
_refine_ls_shift/su_max 0.000
_refine_ls_shift/su_mean 0.000
_refine_ls_structure_factor_coef Fsqd
_refine_ls_weighting_details 'w=1/[\s^2^(Fo^2^)+(0.0487P)^2^+1.3324P] where P=(Fo^2^+2Fc^2^)/3'
_refine_ls_weighting_scheme calc
_refine_ls_wR_factor_gt 0.0990
_refine_ls_wR_factor_ref 0.1093
_reflns_Friedel_coverage 0.000
_reflns_number_gt 1935
_reflns_number_total 2417
_reflns_threshold_expression 'I > 2\s(I)'
_cod_data_source_file c8nj05375h2.cif
_cod_data_source_block mx143
_cod_depositor_comments 'Adding full bibliography for 7057985--7057989.cif.'
_cod_database_code 7057986
_shelx_space_group_comment
;
The symmetry employed for this shelxl refinement is uniquely defined
by the following loop, which should always be used as a source of
symmetry information in preference to the above space-group names.
They are only intended as comments.
;
_shelx_estimated_absorpt_t_min 0.712
_shelx_estimated_absorpt_t_max 0.912
_shelxl_version_number 2013-4

loop_
_space_group_symop_operation_xyz
'x, y, z'
'-x+1/2, y+1/2, -z+1/2'
'-x, -y, -z'
'x-1/2, -y-1/2, z-1/2'

loop_
_atom_site_label
_atom_site_type_symbol
_atom_site_fract_x
_atom_site_fract_y
_atom_site_fract_z
_atom_site_U_iso_or_equiv
_atom_site_adp_type
_atom_site_occupancy
_atom_site_site_symmetry_order
_atom_site_calc_flag
_atom_site_refinement_flags_posn
_atom_site_refinement_flags_adp
_atom_site_refinement_flags_occupancy
Cu1 Cu 0.5000 0.0000 1.0000 0.02329(17) Uani 1 2 d S . P
O1 O 0.3542(4) 0.13702(19) 1.0118(3) 0.0342(6) Uani 1 1 d . . .
N1 N 0.6507(4) 0.0163(2) 0.6442(3) 0.0337(7) Uani 1 1 d . . .
N2 N 0.5670(3) 0.09470(19) 0.6610(2) 0.0294(6) Uani 1 1 d . . .
N3 N 0.5265(3) 0.10774(19) 0.7736(2) 0.0305(6) Uani 1 1 d . . .
N4 N 0.5856(3) 0.03374(19) 0.8359(2) 0.0261(6) Uani 1 1 d . . .
N5 N 0.0401(3) -0.1137(2) 0.8505(3) 0.0343(7) Uani 1 1 d . . .
N6 N 0.1247(3) -0.0943(2) 0.7539(2) 0.0317(6) Uani 1 1 d . . .
N7 N 0.2739(3) -0.0586(2) 0.7817(2) 0.0323(6) Uani 1 1 d . . .
N8 N 0.2922(3) -0.05461(18) 0.9042(2) 0.0252(6) Uani 1 1 d . . .
C1 C 0.6605(4) -0.0203(3) 0.7562(3) 0.0317(7) Uani 1 1 d . . .
C2 C 0.5231(5) 0.1619(3) 0.5626(3) 0.0460(9) Uani 1 1 d . . .
H2A H 0.4080 0.1846 0.5687 0.069 Uiso 1 1 calc R U .
H2B H 0.5296 0.1322 0.4820 0.069 Uiso 1 1 calc R U .
H2C H 0.6021 0.2142 0.5711 0.069 Uiso 1 1 calc R U .
C3 C 0.1491(4) -0.0881(2) 0.9429(3) 0.0344(8) Uani 1 1 d . . .
C4 C 0.0535(5) -0.1089(3) 0.6261(3) 0.0530(11) Uani 1 1 d . . .
H4A H -0.0424 -0.0669 0.6073 0.079 Uiso 1 1 calc R U .
H4B H 0.0151 -0.1733 0.6157 0.079 Uiso 1 1 calc R U .
H4C H 0.1400 -0.0963 0.5696 0.079 Uiso 1 1 calc R U .
Cl1 Cl 0.52497(10) 0.30685(6) 0.24547(7) 0.0341(2) Uani 1 1 d . . .
O2 O 0.5101(4) 0.4006(2) 0.2832(3) 0.0679(9) Uani 1 1 d . . .
O3 O 0.6620(4) 0.2645(2) 0.3160(3) 0.0675(9) Uani 1 1 d . . .
O4 O 0.5464(6) 0.2968(3) 0.1201(3) 0.1000(14) Uani 1 1 d . . .
O5 O 0.3745(4) 0.2586(3) 0.2695(5) 0.1012(14) Uani 1 1 d . . .
H3 H 0.127(4) -0.091(3) 1.017(3) 0.033(10) Uiso 1 1 d . . .
H1 H 0.709(5) -0.080(3) 0.779(4) 0.055(12) Uiso 1 1 d . . .
H11 H 0.298(6) 0.153(3) 0.953(5) 0.057(14) Uiso 1 1 d . . .
H12 H 0.395(5) 0.174(3) 1.037(4) 0.037(14) Uiso 1 1 d . . .

loop_
_atom_site_aniso_label
_atom_site_aniso_U_11
_atom_site_aniso_U_22
_atom_site_aniso_U_33
_atom_site_aniso_U_23
_atom_site_aniso_U_13
_atom_site_aniso_U_12
Cu1 0.0228(3) 0.0274(3) 0.0192(3) -0.0013(2) -0.00017(19) -0.0018(2)
O1 0.0411(15) 0.0306(15) 0.0291(14) -0.0036(12) -0.0069(11) 0.0058(12)
N1 0.0363(15) 0.0377(17) 0.0272(15) -0.0023(12) 0.0039(12) 0.0052(12)
N2 0.0372(15) 0.0266(15) 0.0246(14) 0.0006(11) 0.0040(11) -0.0024(11)
N3 0.0397(15) 0.0264(15) 0.0257(14) -0.0007(11) 0.0053(11) -0.0023(11)
N4 0.0246(13) 0.0304(14) 0.0228(13) -0.0008(11) -0.0003(10) -0.0027(10)
N5 0.0303(14) 0.0327(16) 0.0385(16) -0.0010(13) -0.0040(12) -0.0034(11)
N6 0.0277(14) 0.0372(16) 0.0287(15) -0.0123(12) -0.0065(11) 0.0046(11)
N7 0.0258(14) 0.0415(17) 0.0287(15) -0.0093(12) -0.0018(11) 0.0014(12)
N8 0.0257(13) 0.0275(15) 0.0219(13) -0.0009(11) -0.0012(10) 0.0013(10)
C1 0.0270(16) 0.041(2) 0.0274(17) 0.0001(14) 0.0030(13) 0.0049(14)
C2 0.071(3) 0.036(2) 0.0307(19) 0.0075(16) 0.0035(17) 0.0044(18)
C3 0.0300(17) 0.039(2) 0.033(2) 0.0022(16) -0.0007(15) -0.0059(14)
C4 0.040(2) 0.084(3) 0.032(2) -0.028(2) -0.0113(16) 0.007(2)
Cl1 0.0381(4) 0.0322(5) 0.0299(4) -0.0059(3) -0.0083(3) 0.0034(3)
O2 0.081(2) 0.0292(16) 0.094(2) -0.0148(16) 0.0089(18) 0.0036(14)
O3 0.0653(19) 0.055(2) 0.075(2) 0.0022(16) -0.0342(16) 0.0080(15)
O4 0.176(4) 0.096(3) 0.0276(17) -0.0036(17) 0.006(2) -0.015(3)
O5 0.051(2) 0.084(3) 0.169(4) -0.027(3) 0.013(2) -0.0269(18)

loop_
_atom_type_symbol
_atom_type_description
_atom_type_scat_dispersion_real
_atom_type_scat_dispersion_imag
_atom_type_scat_source
C C 0.0033 0.0016 'International Tables Vol C Tables 4.2.6.8 and 6.1.1.4'
Cl Cl 0.1484 0.1585 'International Tables Vol C Tables 4.2.6.8 and 6.1.1.4'
Cu Cu 0.3201 1.2651 'International Tables Vol C Tables 4.2.6.8 and 6.1.1.4'
N N 0.0061 0.0033 'International Tables Vol C Tables 4.2.6.8 and 6.1.1.4'
O O 0.0106 0.0060 'International Tables Vol C Tables 4.2.6.8 and 6.1.1.4'
H H 0.0000 0.0000 'International Tables Vol C Tables 4.2.6.8 and 6.1.1.4'

loop_
_geom_angle_atom_site_label_1
_geom_angle_atom_site_label_2
_geom_angle_atom_site_label_3
_geom_angle
_geom_angle_site_symmetry_1
_geom_angle_site_symmetry_3
N4 Cu1 N4 180.0 3_657 .
N4 Cu1 N8 91.88(10) 3_657 .
N4 Cu1 N8 88.12(10) . .
N4 Cu1 N8 88.12(10) 3_657 3_657
N4 Cu1 N8 91.88(10) . 3_657
N8 Cu1 N8 180.0 . 3_657
N4 Cu1 O1 86.83(10) 3_657 .
N4 Cu1 O1 93.17(10) . .
N8 Cu1 O1 88.32(11) . .
N8 Cu1 O1 91.68(11) 3_657 .
N4 Cu1 O1 93.17(10) 3_657 3_657
N4 Cu1 O1 86.83(10) . 3_657
N8 Cu1 O1 91.68(11) . 3_657
N8 Cu1 O1 88.32(11) 3_657 3_657
O1 Cu1 O1 180.00(15) . 3_657
Cu1 O1 H11 117(3) . .
Cu1 O1 H12 119(4) . .
H11 O1 H12 109(5) . .
C1 N1 N2 101.6(3) . .
N3 N2 N1 114.8(3) . .
N3 N2 C2 121.7(3) . .
N1 N2 C2 123.5(3) . .
N2 N3 N4 104.7(2) . .
N3 N4 C1 107.2(3) . .
N3 N4 Cu1 120.6(2) . .
C1 N4 Cu1 129.2(2) . .
C3 N5 N6 101.3(3) . .
N7 N6 N5 114.8(2) . .
N7 N6 C4 122.7(3) . .
N5 N6 C4 122.5(3) . .
N6 N7 N8 105.2(3) . .
N7 N8 C3 106.3(3) . .
N7 N8 Cu1 122.7(2) . .
C3 N8 Cu1 131.0(2) . .
N1 C1 N4 111.6(3) . .
N1 C1 H1 125(2) . .
N4 C1 H1 123(2) . .
N2 C2 H2A 109.5 . .
N2 C2 H2B 109.5 . .
H2A C2 H2B 109.5 . .
N2 C2 H2C 109.5 . .
H2A C2 H2C 109.5 . .
H2B C2 H2C 109.5 . .
N5 C3 N8 112.4(3) . .
N5 C3 H3 122(2) . .
N8 C3 H3 126(2) . .
N6 C4 H4A 109.5 . .
N6 C4 H4B 109.5 . .
H4A C4 H4B 109.5 . .
N6 C4 H4C 109.5 . .
H4A C4 H4C 109.5 . .
H4B C4 H4C 109.5 . .
O4 Cl1 O3 109.1(2) . .
O4 Cl1 O2 113.7(2) . .
O3 Cl1 O2 109.6(2) . .
O4 Cl1 O5 107.9(3) . .
O3 Cl1 O5 108.0(2) . .
O2 Cl1 O5 108.5(2) . .

loop_
_geom_bond_atom_site_label_1
_geom_bond_atom_site_label_2
_geom_bond_distance
_geom_bond_site_symmetry_2
Cu1 N4 2.024(2) 3_657
Cu1 N4 2.024(3) .
Cu1 N8 2.028(2) .
Cu1 N8 2.028(2) 3_657
Cu1 O1 2.300(3) .
Cu1 O1 2.300(3) 3_657
O1 H11 0.78(5) .
O1 H12 0.67(4) .
N1 C1 1.320(4) .
N1 N2 1.333(4) .
N2 N3 1.305(4) .
N2 C2 1.460(4) .
N3 N4 1.325(4) .
N4 C1 1.343(4) .
N5 C3 1.316(4) .
N5 N6 1.326(4) .
N6 N7 1.303(4) .
N6 C4 1.465(4) .
N7 N8 1.325(3) .
N8 C3 1.339(4) .
C1 H1 0.97(4) .
C2 H2A 0.9800 .
C2 H2B 0.9800 .
C2 H2C 0.9800 .
C3 H3 0.84(4) .
C4 H4A 0.9800 .
C4 H4B 0.9800 .
C4 H4C 0.9800 .
Cl1 O4 1.394(3) .
Cl1 O3 1.412(3) .
Cl1 O2 1.420(3) .
Cl1 O5 1.429(3) .

loop_
_geom_hbond_atom_site_label_D
_geom_hbond_atom_site_label_H
_geom_hbond_atom_site_label_A
_geom_hbond_distance_DH
_geom_hbond_distance_HA
_geom_hbond_distance_DA
_geom_hbond_angle_DHA
_geom_hbond_site_symmetry_A
O1 H11 O3 0.78(5) 2.12(5) 2.875(4) 163(5) 4_566
O1 H12 O4 0.67(4) 2.27(4) 2.948(5) 177(5) 1_556

loop_
_geom_torsion_atom_site_label_1
_geom_torsion_atom_site_label_2
_geom_torsion_atom_site_label_3
_geom_torsion_atom_site_label_4
_geom_torsion
C1 N1 N2 N3 0.1(4)
C1 N1 N2 C2 179.9(3)
N1 N2 N3 N4 -0.3(3)
C2 N2 N3 N4 179.9(3)
N2 N3 N4 C1 0.4(3)
N2 N3 N4 Cu1 -161.97(19)
C3 N5 N6 N7 -0.6(4)
C3 N5 N6 C4 -178.5(3)
N5 N6 N7 N8 0.8(4)
C4 N6 N7 N8 178.7(3)
N6 N7 N8 C3 -0.6(3)
N6 N7 N8 Cu1 -177.75(19)
N2 N1 C1 N4 0.2(4)
N3 N4 C1 N1 -0.4(4)
Cu1 N4 C1 N1 160.0(2)
N6 N5 C3 N8 0.2(4)
N7 N8 C3 N5 0.2(4)
Cu1 N8 C3 N5 177.1(2)
